data_2241041
loop_
_publ_author_name
'Kumar, Balbir'
'Kour, Manmeet'
'Paul, Satya'
'Kant, Rajni'
'Gupta, Vivek K.'

_publ_section_title
;
 Crystal structure of ethyl
 4-(2-chlorophenyl)-2-methyl-4<i>H</i>-pyrimido[2,1-<i>b</i>][1,3]benzothiazole-3-carboxylate
;
_journal_issue 9
_journal_name_full 'Acta Crystallographica Section E'
_journal_page_first o669
_journal_paper_doi 10.1107/S2056989015014905
_journal_volume 71
_journal_year 2015
_chemical_formula_iupac 'C20 H17 Cl N2 O2 S'
_chemical_formula_moiety 'C20 H17 Cl N2 O2 S'
_chemical_formula_sum 'C20 H17 Cl N2 O2 S'
_chemical_formula_weight 384.87
_chemical_name_systematic
'Ethyl 4-(2-chlorophenyl)-2-methyl-4<i>H</i>-pyrimido[2,1-<i>b</i>][1,3]benzothiazole- 3-carboxylate'
_space_group_IT_number 2
_symmetry_cell_setting triclinic
_symmetry_space_group_name_Hall '-P 1'
_symmetry_space_group_name_H-M 'P -1'
_atom_sites_solution_hydrogens geom
_atom_sites_solution_primary direct
_atom_sites_solution_secondary difmap
_audit_creation_method SHELXL-97
_cell_angle_alpha 88.434(8)
_cell_angle_beta 83.536(7)
_cell_angle_gamma 66.201(10)
_cell_formula_units_Z 2
_cell_length_a 8.9049(8)
_cell_length_b 8.9275(10)
_cell_length_c 12.3564(11)
_cell_measurement_reflns_used 1737
_cell_measurement_temperature 293(2)
_cell_measurement_theta_max 27.4380
_cell_measurement_theta_min 4.1020
_cell_volume 892.89(17)
_computing_cell_refinement
;
CrysAlis PRO (Oxford Diffraction, 2010)
;
_computing_data_collection
;
CrysAlis PRO (Oxford Diffraction, 2010)
;
_computing_data_reduction
;
CrysAlis PRO (Oxford Diffraction, 2010)
;
_computing_molecular_graphics
;
ORTEP-3 for Windows (Farrugia, 2012)
;
_computing_publication_material
;
PLATON (Spek, 2009)
;
_computing_structure_refinement
;
SHELXL97 (Sheldrick, 2008)
;
_computing_structure_solution
;
SHELXS97 (Sheldrick, 2008)
;
_diffrn_ambient_temperature 293(2)
_diffrn_detector_area_resol_mean 16.1049
_diffrn_measured_fraction_theta_full 0.996
_diffrn_measured_fraction_theta_max 0.996
_diffrn_measurement_device_type 'Oxford Diffraction Xcalibur Sapphire3'
_diffrn_measurement_method '\w scans'
_diffrn_radiation_monochromator graphite
_diffrn_radiation_source 'fine-focus sealed tube'
_diffrn_radiation_type MoK\a
_diffrn_radiation_wavelength 0.71073
_diffrn_reflns_av_R_equivalents 0.0334
_diffrn_reflns_av_sigmaI/netI 0.0619
_diffrn_reflns_limit_h_max 10
_diffrn_reflns_limit_h_min -10
_diffrn_reflns_limit_k_max 10
_diffrn_reflns_limit_k_min -10
_diffrn_reflns_limit_l_max 15
_diffrn_reflns_limit_l_min -9
_diffrn_reflns_number 6440
_diffrn_reflns_theta_full 25.99
_diffrn_reflns_theta_max 25.99
_diffrn_reflns_theta_min 3.94
_diffrn_standards_decay_% 0
_diffrn_standards_interval_count 0
_diffrn_standards_interval_time 0
_diffrn_standards_number 0
_exptl_absorpt_coefficient_mu 0.348
_exptl_absorpt_correction_T_max 1.00000
_exptl_absorpt_correction_T_min 0.87972
_exptl_absorpt_correction_type multi-scan
_exptl_absorpt_process_details
;
(CrysAlis PRO; Oxford Diffraction, 2010)
;
_exptl_crystal_colour colourless
_exptl_crystal_density_diffrn 1.431
_exptl_crystal_density_method 'not measured'
_exptl_crystal_description block
_exptl_crystal_F_000 400
_exptl_crystal_size_max 0.30
_exptl_crystal_size_mid 0.20
_exptl_crystal_size_min 0.20
_refine_diff_density_max 0.635
_refine_diff_density_min -0.350
_refine_ls_extinction_method none
_refine_ls_goodness_of_fit_ref 1.029
_refine_ls_hydrogen_treatment constr
_refine_ls_matrix_type full
_refine_ls_number_parameters 237
_refine_ls_number_reflns 3477
_refine_ls_number_restraints 0
_refine_ls_restrained_S_all 1.029
_refine_ls_R_factor_all 0.0887
_refine_ls_R_factor_gt 0.0525
_refine_ls_shift/su_max 0.000
_refine_ls_shift/su_mean 0.000
_refine_ls_structure_factor_coef Fsqd
_refine_ls_weighting_details 'calc w=1/[\s^2^(Fo^2^)+(0.0556P)^2^+0.2350P] where P=(Fo^2^+2Fc^2^)/3'
_refine_ls_weighting_scheme calc
_refine_ls_wR_factor_gt 0.1190
_refine_ls_wR_factor_ref 0.1416
_reflns_number_gt 2275
_reflns_number_total 3477
_reflns_threshold_expression I>2\s(I)
_cod_data_source_file hb7475sup1.cif
_cod_data_source_block I
_cod_original_cell_volume 892.90(15)
_cod_database_code 2241041

loop_
_symmetry_equiv_pos_as_xyz
'x, y, z'
'-x, -y, -z'

loop_
_atom_site_type_symbol
_atom_site_label
_atom_site_fract_x
_atom_site_fract_y
_atom_site_fract_z
_atom_site_U_iso_or_equiv
_atom_site_adp_type
_atom_site_calc_flag
_atom_site_refinement_flags
_atom_site_occupancy
_atom_site_symmetry_multiplicity
S S7 0.83804(10) 0.01946(11) 0.38623(8) 0.0592(3) Uani d . 1 1
Cl Cl1 0.02890(10) 0.33670(11) 0.39074(8) 0.0648(3) Uani d . 1 1
N N9 0.5363(3) 0.0924(2) 0.35456(18) 0.0370(6) Uani d . 1 1
C C25 0.1519(4) 0.3941(3) 0.2942(2) 0.0431(7) Uani d . 1 1
C C12 0.4497(3) -0.0172(3) 0.2052(2) 0.0368(7) Uani d . 1 1
O O16 0.1721(3) 0.0825(2) 0.17927(17) 0.0531(6) Uani d . 1 1
N N10 0.7388(3) -0.0979(3) 0.2270(2) 0.0503(7) Uani d . 1 1
C C21 0.4011(4) 0.3408(3) 0.1786(2) 0.0445(7) Uani d . 1 1
H H21 0.5087 0.2715 0.1531 0.053 Uiso calc R 1 1
C C8 0.6924(3) -0.0008(3) 0.3117(2) 0.0427(7) Uani d . 1 1
C C20 0.3121(3) 0.2857(3) 0.2573(2) 0.0345(6) Uani d . 1 1
C C15 0.3219(4) -0.0328(3) 0.1475(2) 0.0446(7) Uani d . 1 1
O O19 0.3434(3) -0.1335(3) 0.0766(2) 0.0719(7) Uani d . 1 1
C C13 0.3919(3) 0.1118(3) 0.2977(2) 0.0341(6) Uani d . 1 1
H H13 0.3110 0.0911 0.3495 0.041 Uiso calc R 1 1
C C1 0.5264(3) 0.1829(3) 0.4491(2) 0.0370(7) Uani d . 1 1
C C11 0.6124(4) -0.1115(3) 0.1764(2) 0.0443(7) Uani d . 1 1
C C3 0.4058(4) 0.3661(4) 0.6003(3) 0.0553(9) Uani d . 1 1
H H3 0.3125 0.4372 0.6429 0.066 Uiso calc R 1 1
C C24 0.0834(4) 0.5496(4) 0.2540(3) 0.0612(10) Uani d . 1 1
H H24 -0.0238 0.6201 0.2795 0.073 Uiso calc R 1 1
C C2 0.3873(4) 0.2860(4) 0.5114(2) 0.0473(8) Uani d . 1 1
H H2 0.2829 0.3019 0.4944 0.057 Uiso calc R 1 1
C C17 0.0396(4) 0.0912(4) 0.1179(3) 0.0608(9) Uani d . 1 1
H H17A -0.0047 0.0128 0.1455 0.073 Uiso calc R 1 1
H H17B 0.0815 0.0642 0.0419 0.073 Uiso calc R 1 1
C C6 0.6823(4) 0.1580(3) 0.4765(2) 0.0439(7) Uani d . 1 1
C C14 0.6786(4) -0.2416(4) 0.0879(3) 0.0640(10) Uani d . 1 1
H H14A 0.6468 -0.3300 0.1087 0.096 Uiso calc R 1 1
H H14B 0.7969 -0.2819 0.0772 0.096 Uiso calc R 1 1
H H14C 0.6343 -0.1959 0.0214 0.096 Uiso calc R 1 1
C C5 0.6991(4) 0.2383(4) 0.5662(3) 0.0561(9) Uani d . 1 1
H H5 0.8031 0.2214 0.5845 0.067 Uiso calc R 1 1
C C4 0.5604(4) 0.3422(4) 0.6264(3) 0.0601(9) Uani d . 1 1
H H4 0.5697 0.3978 0.6861 0.072 Uiso calc R 1 1
C C23 0.1744(5) 0.5998(4) 0.1761(3) 0.0675(11) Uani d . 1 1
H H23 0.1283 0.7051 0.1491 0.081 Uiso calc R 1 1
C C18 -0.0923(5) 0.2586(5) 0.1279(4) 0.0812(12) Uani d . 1 1
H H18A -0.1419 0.2802 0.2021 0.122 Uiso calc R 1 1
H H18B -0.1747 0.2677 0.0813 0.122 Uiso calc R 1 1
H H18C -0.0457 0.3365 0.1069 0.122 Uiso calc R 1 1
C C22 0.3327(5) 0.4969(4) 0.1373(3) 0.0594(10) Uani d . 1 1
H H22 0.3932 0.5316 0.0839 0.071 Uiso calc R 1 1

loop_
_atom_site_aniso_label
_atom_site_aniso_U_11
_atom_site_aniso_U_22
_atom_site_aniso_U_33
_atom_site_aniso_U_12
_atom_site_aniso_U_13
_atom_site_aniso_U_23
S7 0.0328(4) 0.0641(5) 0.0699(6) -0.0056(4) -0.0153(4) -0.0055(5)
Cl1 0.0374(5) 0.0726(6) 0.0751(6) -0.0129(4) -0.0018(4) -0.0116(5)
N9 0.0318(13) 0.0316(11) 0.0424(14) -0.0058(10) -0.0106(11) 0.0003(10)
C25 0.0382(16) 0.0343(14) 0.0534(19) -0.0077(13) -0.0169(15) -0.0053(13)
C12 0.0402(16) 0.0244(12) 0.0425(16) -0.0089(12) -0.0075(14) -0.0002(12)
O16 0.0401(12) 0.0549(12) 0.0632(14) -0.0144(10) -0.0165(11) -0.0126(11)
N10 0.0361(14) 0.0421(13) 0.0579(17) -0.0002(11) -0.0040(13) -0.0080(13)
C21 0.0514(19) 0.0383(15) 0.0456(18) -0.0177(14) -0.0141(16) -0.0004(13)
C8 0.0324(16) 0.0349(14) 0.0517(18) -0.0028(12) -0.0107(14) 0.0046(14)
C20 0.0341(15) 0.0295(13) 0.0395(16) -0.0100(12) -0.0131(13) -0.0019(12)
C15 0.0512(19) 0.0349(15) 0.0499(18) -0.0189(14) -0.0085(16) 0.0017(14)
O19 0.0711(17) 0.0584(14) 0.0851(18) -0.0210(13) -0.0161(15) -0.0285(13)
C13 0.0299(14) 0.0297(13) 0.0421(16) -0.0097(11) -0.0104(13) 0.0026(12)
C1 0.0351(16) 0.0344(14) 0.0413(16) -0.0112(12) -0.0152(13) 0.0058(13)
C11 0.0492(18) 0.0291(14) 0.0487(18) -0.0092(13) -0.0068(15) -0.0011(13)
C3 0.050(2) 0.0590(19) 0.0467(19) -0.0105(16) -0.0080(16) -0.0088(16)
C24 0.053(2) 0.0373(17) 0.081(3) 0.0000(16) -0.028(2) -0.0075(17)
C2 0.0403(17) 0.0554(18) 0.0430(17) -0.0143(15) -0.0111(15) -0.0004(15)
C17 0.052(2) 0.068(2) 0.074(2) -0.0304(18) -0.0224(19) -0.0030(18)
C6 0.0400(17) 0.0410(15) 0.0484(18) -0.0121(13) -0.0129(15) 0.0037(14)
C14 0.058(2) 0.0497(18) 0.068(2) -0.0050(17) -0.0011(19) -0.0180(18)
C5 0.048(2) 0.064(2) 0.060(2) -0.0208(17) -0.0246(18) 0.0024(18)
C4 0.065(2) 0.066(2) 0.053(2) -0.0261(19) -0.0207(19) -0.0087(18)
C23 0.087(3) 0.0312(16) 0.079(3) -0.0107(19) -0.042(2) 0.0046(18)
C18 0.064(3) 0.082(3) 0.098(3) -0.022(2) -0.043(2) 0.008(2)
C22 0.092(3) 0.0491(19) 0.051(2) -0.039(2) -0.021(2) 0.0095(16)

loop_
_atom_type_symbol
_atom_type_description
_atom_type_scat_dispersion_real
_atom_type_scat_dispersion_imag
_atom_type_scat_source
C C 0.0033 0.0016 'International Tables Vol C Tables 4.2.6.8 and 6.1.1.4'
H H 0.0000 0.0000 'International Tables Vol C Tables 4.2.6.8 and 6.1.1.4'
N N 0.0061 0.0033 'International Tables Vol C Tables 4.2.6.8 and 6.1.1.4'
O O 0.0106 0.0060 'International Tables Vol C Tables 4.2.6.8 and 6.1.1.4'
S S 0.1246 0.1234 'International Tables Vol C Tables 4.2.6.8 and 6.1.1.4'
Cl Cl 0.1484 0.1585 'International Tables Vol C Tables 4.2.6.8 and 6.1.1.4'

loop_
_geom_angle_atom_site_label_1
_geom_angle_atom_site_label_2
_geom_angle_atom_site_label_3
_geom_angle
C8 S7 C6 91.01(14)
C8 N9 C1 114.1(2)
C8 N9 C13 121.6(2)
C1 N9 C13 123.8(2)
C24 C25 C20 121.5(3)
C24 C25 Cl1 117.2(3)
C20 C25 Cl1 121.3(2)
C11 C12 C15 121.0(2)
C11 C12 C13 121.9(2)
C15 C12 C13 117.1(2)
C15 O16 C17 116.6(2)
C8 N10 C11 115.9(2)
C22 C21 C20 121.3(3)
C22 C21 H21 119.3
C20 C21 H21 119.3
N10 C8 N9 127.7(3)
N10 C8 S7 120.5(2)
N9 C8 S7 111.8(2)
C21 C20 C25 117.5(3)
C21 C20 C13 119.1(2)
C25 C20 C13 123.4(3)
O19 C15 O16 121.7(3)
O19 C15 C12 126.3(3)
O16 C15 C12 112.0(2)
N9 C13 C20 110.1(2)
N9 C13 C12 108.4(2)
C20 C13 C12 112.7(2)
N9 C13 H13 108.5
C20 C13 H13 108.5
C12 C13 H13 108.5
C2 C1 C6 120.2(2)
C2 C1 N9 128.0(2)
C6 C1 N9 111.9(2)
C12 C11 N10 123.1(2)
C12 C11 C14 125.1(3)
N10 C11 C14 111.8(3)
C4 C3 C2 121.1(3)
C4 C3 H3 119.5
C2 C3 H3 119.5
C23 C24 C25 119.5(3)
C23 C24 H24 120.2
C25 C24 H24 120.2
C1 C2 C3 118.5(3)
C1 C2 H2 120.7
C3 C2 H2 120.7
O16 C17 C18 109.4(3)
O16 C17 H17A 109.8
C18 C17 H17A 109.8
O16 C17 H17B 109.8
C18 C17 H17B 109.8
H17A C17 H17B 108.2
C5 C6 C1 120.7(3)
C5 C6 S7 128.0(2)
C1 C6 S7 111.2(2)
C11 C14 H14A 109.5
C11 C14 H14B 109.5
H14A C14 H14B 109.5
C11 C14 H14C 109.5
H14A C14 H14C 109.5
H14B C14 H14C 109.5
C4 C5 C6 118.6(3)
C4 C5 H5 120.7
C6 C5 H5 120.7
C5 C4 C3 120.9(3)
C5 C4 H4 119.6
C3 C4 H4 119.6
C24 C23 C22 120.9(3)
C24 C23 H23 119.5
C22 C23 H23 119.5
C17 C18 H18A 109.5
C17 C18 H18B 109.5
H18A C18 H18B 109.5
C17 C18 H18C 109.5
H18A C18 H18C 109.5
H18B C18 H18C 109.5
C23 C22 C21 119.2(4)
C23 C22 H22 120.4
C21 C22 H22 120.4

loop_
_geom_bond_atom_site_label_1
_geom_bond_atom_site_label_2
_geom_bond_distance
S7 C8 1.741(3)
S7 C6 1.744(3)
Cl1 C25 1.735(3)
N9 C8 1.353(3)
N9 C1 1.413(3)
N9 C13 1.481(3)
C25 C24 1.376(4)
C25 C20 1.394(4)
C12 C11 1.360(4)
C12 C15 1.462(4)
C12 C13 1.536(3)
O16 C15 1.338(3)
O16 C17 1.448(3)
N10 C8 1.296(4)
N10 C11 1.394(4)
C21 C22 1.385(4)
C21 C20 1.389(4)
C21 H21 0.9300
C20 C13 1.521(3)
C15 O19 1.216(3)
C13 H13 0.9800
C1 C2 1.370(4)
C1 C6 1.394(4)
C11 C14 1.505(4)
C3 C4 1.379(4)
C3 C2 1.388(4)
C3 H3 0.9300
C24 C23 1.370(5)
C24 H24 0.9300
C2 H2 0.9300
C17 C18 1.479(5)
C17 H17A 0.9700
C17 H17B 0.9700
C6 C5 1.390(4)
C14 H14A 0.9600
C14 H14B 0.9600
C14 H14C 0.9600
C5 C4 1.359(4)
C5 H5 0.9300
C4 H4 0.9300
C23 C22 1.374(5)
C23 H23 0.9300
C18 H18A 0.9600
C18 H18B 0.9600
C18 H18C 0.9600
C22 H22 0.9300

loop_
_geom_torsion_atom_site_label_1
_geom_torsion_atom_site_label_2
_geom_torsion_atom_site_label_3
_geom_torsion_atom_site_label_4
_geom_torsion
C11 N10 C8 N9 -2.2(5)
C11 N10 C8 S7 176.9(2)
C1 N9 C8 N10 178.7(3)
C13 N9 C8 N10 -8.7(5)
C1 N9 C8 S7 -0.4(3)
C13 N9 C8 S7 172.18(18)
C6 S7 C8 N10 -179.5(3)
C6 S7 C8 N9 -0.3(2)
C22 C21 C20 C25 -0.7(4)
C22 C21 C20 C13 178.5(2)
C24 C25 C20 C21 0.4(4)
Cl1 C25 C20 C21 178.98(19)
C24 C25 C20 C13 -178.9(2)
Cl1 C25 C20 C13 -0.3(4)
C17 O16 C15 O19 -5.8(4)
C17 O16 C15 C12 172.5(2)
C11 C12 C15 O19 5.4(5)
C13 C12 C15 O19 -175.7(3)
C11 C12 C15 O16 -172.8(3)
C13 C12 C15 O16 6.1(4)
C8 N9 C13 C20 -110.7(3)
C1 N9 C13 C20 61.2(3)
C8 N9 C13 C12 12.9(3)
C1 N9 C13 C12 -175.2(2)
C21 C20 C13 N9 64.4(3)
C25 C20 C13 N9 -116.4(3)
C21 C20 C13 C12 -56.7(3)
C25 C20 C13 C12 122.5(3)
C11 C12 C13 N9 -8.7(4)
C15 C12 C13 N9 172.4(2)
C11 C12 C13 C20 113.4(3)
C15 C12 C13 C20 -65.5(3)
C8 N9 C1 C2 -179.2(3)
C13 N9 C1 C2 8.4(4)
C8 N9 C1 C6 1.1(3)
C13 N9 C1 C6 -171.3(2)
C15 C12 C11 N10 178.2(3)
C13 C12 C11 N10 -0.7(4)
C15 C12 C11 C14 -2.0(5)
C13 C12 C11 C14 179.1(3)
C8 N10 C11 C12 6.8(4)
C8 N10 C11 C14 -173.1(3)
C20 C25 C24 C23 -0.2(4)
Cl1 C25 C24 C23 -178.8(2)
C6 C1 C2 C3 1.1(4)
N9 C1 C2 C3 -178.6(3)
C4 C3 C2 C1 -0.5(5)
C15 O16 C17 C18 -155.2(3)
C2 C1 C6 C5 -0.8(4)
N9 C1 C6 C5 179.0(3)
C2 C1 C6 S7 179.0(2)
N9 C1 C6 S7 -1.3(3)
C8 S7 C6 C5 -179.4(3)
C8 S7 C6 C1 0.9(2)
C1 C6 C5 C4 -0.2(5)
S7 C6 C5 C4 -179.9(3)
C6 C5 C4 C3 0.8(5)
C2 C3 C4 C5 -0.5(5)
C25 C24 C23 C22 0.3(5)
C24 C23 C22 C21 -0.6(5)
C20 C21 C22 C23 0.9(4)

_cod_database_fobs_code 2241041
